data_4072442
loop_
_publ_author_name
'Newman, Christopher P.'
'Deeth, Robert J.'
'Clarkson, Guy J.'
'Rourke, Jonathan P.'

_publ_section_title
;
 Synthesis of Mixed NHC/L Platinum(II) Complexes:&#x00A0; Restricted
 Rotation of the NHC Group
;
_journal_issue 25
_journal_name_full Organometallics
_journal_page_first 6225
_journal_paper_doi 10.1021/om700671y
_journal_volume 26
_journal_year 2007
_chemical_formula_sum 'C22 H22 Cl2 F2 N4 Pt'
_chemical_formula_weight 646.43
_chemical_name_systematic
; 
 ? 
;
_space_group_IT_number 7
_symmetry_space_group_name_Hall 'P -2yc'
_symmetry_space_group_name_H-M 'P 1 c 1'
_atom_sites_solution_hydrogens geom
_atom_sites_solution_primary direct
_atom_sites_solution_secondary difmap
_audit_creation_method SHELXL-97
_cell_angle_alpha 90.00
_cell_angle_beta 94.401(11)
_cell_angle_gamma 90.00
_cell_formula_units_Z 2
_cell_length_a 9.589(4)
_cell_length_b 15.738(8)
_cell_length_c 7.515(4)
_cell_measurement_temperature 180(2)
_cell_volume 1130.8(10)
_computing_structure_refinement 'SHELXL-97 (Sheldrick, 1997)'
_computing_structure_solution 'SHELXS-97 (Sheldrick, 1990)'
_diffrn_ambient_temperature 180(2)
_diffrn_measured_fraction_theta_full 0.914
_diffrn_measured_fraction_theta_max 0.914
_diffrn_radiation_monochromator graphite
_diffrn_radiation_source 'fine-focus sealed tube'
_diffrn_radiation_type MoK\a
_diffrn_radiation_wavelength 0.71073
_diffrn_reflns_av_R_equivalents 0.1595
_diffrn_reflns_av_sigmaI/netI 0.0967
_diffrn_reflns_limit_h_max 10
_diffrn_reflns_limit_h_min -13
_diffrn_reflns_limit_k_max 19
_diffrn_reflns_limit_k_min -21
_diffrn_reflns_limit_l_max 10
_diffrn_reflns_limit_l_min -10
_diffrn_reflns_number 7475
_diffrn_reflns_theta_full 28.96
_diffrn_reflns_theta_max 28.96
_diffrn_reflns_theta_min 2.49
_exptl_absorpt_coefficient_mu 6.474
_exptl_crystal_density_diffrn 1.899
_exptl_crystal_density_method 'not measured'
_exptl_crystal_F_000 624
_refine_diff_density_max 9.087
_refine_diff_density_min -3.556
_refine_diff_density_rms 0.442
_refine_ls_abs_structure_details 'Flack H D (1983), Acta Cryst. A39, 876-881'
_refine_ls_abs_structure_Flack -0.01(8)
_refine_ls_extinction_coef 0.024(3)
_refine_ls_extinction_expression Fc^*^=kFc[1+0.001xFc^2^\l^3^/sin(2\q)]^-1/4^
_refine_ls_extinction_method SHELXL
_refine_ls_goodness_of_fit_ref 1.723
_refine_ls_hydrogen_treatment mixed
_refine_ls_matrix_type full
_refine_ls_number_parameters 284
_refine_ls_number_reflns 3871
_refine_ls_number_restraints 2
_refine_ls_restrained_S_all 1.723
_refine_ls_R_factor_all 0.0923
_refine_ls_R_factor_gt 0.0886
_refine_ls_shift/su_max 0.331
_refine_ls_shift/su_mean 0.075
_refine_ls_structure_factor_coef Fsqd
_refine_ls_weighting_details 'calc w=1/[\s^2^(Fo^2^)+(0.1000P)^2^+0.0000P] where P=(Fo^2^+2Fc^2^)/3'
_refine_ls_weighting_scheme calc
_refine_ls_wR_factor_gt 0.2123
_refine_ls_wR_factor_ref 0.2191
_reflns_number_gt 3507
_reflns_number_total 3871
_reflns_threshold_expression >2sigma(I)
_cod_data_source_file cifs.cif
_cod_data_source_block 2
_cod_original_cell_volume 1130.8(9)
_cod_database_code 4072442

loop_
_symmetry_equiv_pos_as_xyz
'x, y, z'
'x, -y, z+1/2'

loop_
_atom_site_label
_atom_site_type_symbol
_atom_site_fract_x
_atom_site_fract_y
_atom_site_fract_z
_atom_site_U_iso_or_equiv
_atom_site_adp_type
_atom_site_occupancy
_atom_site_symmetry_multiplicity
_atom_site_calc_flag
_atom_site_refinement_flags
Pt1 Pt 0.2810(10) 0.24985(2) 0.4114(12) 0.0207(3) Uani 1 1 d .
Cl1 Cl 0.3768(3) 0.18078(16) 0.1779(3) 0.0307(8) Uani 1 1 d .
Cl2 Cl 0.1801(3) 0.31894(15) 0.6519(3) 0.0274(7) Uani 1 1 d .
C101 C 0.3784(12) 0.3611(6) 0.3594(16) 0.023(2) Uani 1 1 d .
N102 N 0.3184(11) 0.4288(5) 0.2701(14) 0.021(2) Uani 1 1 d .
C102 C 0.1682(15) 0.4364(9) 0.223(3) 0.046(4) Uani 1 1 d .
H10A H 0.1169 0.4220 0.3268 0.069 Uiso 1 1 calc R
H10B H 0.1407 0.3975 0.1247 0.069 Uiso 1 1 calc R
H10C H 0.1462 0.4949 0.1860 0.069 Uiso 1 1 calc R
C103 C 0.4164(13) 0.4923(5) 0.2550(19) 0.025(3) Uani 1 1 d .
H10F H 0.3983 0.5483 0.2122 0.030 Uiso 1 1 calc R
C104 C 0.5502(15) 0.4581(7) 0.3156(19) 0.029(3) Uani 1 1 d .
H10G H 0.6402 0.4833 0.3147 0.034 Uiso 1 1 calc R
N105 N 0.5129(11) 0.3773(5) 0.3770(13) 0.021(2) Uani 1 1 d .
C106 C 0.6237(15) 0.3175(7) 0.4516(19) 0.028(3) Uani 1 1 d .
H10D H 0.7024 0.3177 0.3737 0.034 Uiso 1 1 calc R
H10E H 0.5850 0.2592 0.4519 0.034 Uiso 1 1 calc R
C107 C 0.6778(16) 0.3411(6) 0.6388(17) 0.021(2) Uani 1 1 d .
C108 C 0.6055(16) 0.3127(7) 0.785(2) 0.030(3) Uani 1 1 d .
H10H H 0.5251 0.2776 0.7670 0.036 Uiso 1 1 calc R
C109 C 0.6558(15) 0.3378(7) 0.9561(19) 0.026(3) Uani 1 1 d .
H10I H 0.5977 0.3327 1.0524 0.031 Uiso 1 1 calc R
F110 F 0.8347(11) 0.3885(5) 1.1489(11) 0.038(2) Uani 1 1 d .
C110 C 0.7813(15) 0.3680(8) 0.9848(18) 0.029(3) Uani 1 1 d .
C111 C 0.851(2) 0.3935(10) 0.832(2) 0.039(4) Uani 1 1 d .
H11A H 0.9385 0.4217 0.8482 0.047 Uiso 1 1 calc R
C112 C 0.7960(19) 0.3789(11) 0.670(2) 0.034(4) Uani 1 1 d .
H11B H 0.8454 0.3970 0.5721 0.041 Uiso 1 1 calc R
C201 C 0.1816(13) 0.1451(7) 0.4858(17) 0.025(2) Uani 1 1 d .
N202 N 0.2390(14) 0.0702(6) 0.5396(17) 0.039(3) Uani 1 1 d .
C202 C 0.3847(16) 0.0650(7) 0.630(3) 0.045(4) Uani 1 1 d .
H20A H 0.3938 0.1054 0.7295 0.068 Uiso 1 1 calc R
H20B H 0.4530 0.0789 0.5439 0.068 Uiso 1 1 calc R
H20C H 0.4020 0.0073 0.6754 0.068 Uiso 1 1 calc R
C203 C 0.1389(19) 0.0090(8) 0.5669(19) 0.039(4) Uani 1 1 d .
H20F H 0.1532 -0.0447 0.6233 0.047 Uiso 1 1 calc R
C204 C 0.0236(11) 0.0398(6) 0.5002(17) 0.020(2) Uani 1 1 d .
H20G H -0.0630 0.0103 0.4880 0.024 Uiso 1 1 calc R
N205 N 0.0442(12) 0.1230(6) 0.4484(15) 0.025(2) Uani 1 1 d .
C206 C -0.0607(14) 0.1829(5) 0.3759(19) 0.024(3) Uani 1 1 d .
H20D H -0.0192 0.2405 0.3781 0.028 Uiso 1 1 calc R
H20E H -0.1393 0.1836 0.4541 0.028 Uiso 1 1 calc R
C207 C -0.1180(14) 0.1630(8) 0.187(2) 0.026(3) Uani 1 1 d .
C208 C -0.2519(15) 0.1239(7) 0.1580(19) 0.022(2) Uani 1 1 d .
H20H H -0.3051 0.1112 0.2562 0.027 Uiso 1 1 calc R
C209 C -0.3054(13) 0.1040(8) -0.0192(16) 0.022(2) Uani 1 1 d .
H20I H -0.3951 0.0793 -0.0445 0.027 Uiso 1 1 calc R
F210 F -0.2750(13) 0.1118(8) -0.3263(14) 0.054(3) Uani 1 1 d .
C210 C -0.2184(17) 0.1230(8) -0.1514(16) 0.026(3) Uani 1 1 d .
C211 C -0.0929(16) 0.1702(7) -0.1277(18) 0.027(3) Uani 1 1 d .
H21A H -0.0486 0.1930 -0.2258 0.032 Uiso 1 1 calc R
C212 C -0.0384(14) 0.1811(6) 0.0464(17) 0.019(2) Uani 1 1 d .
H21B H 0.0546 0.2012 0.0696 0.023 Uiso 1 1 calc R

loop_
_atom_site_aniso_label
_atom_site_aniso_U_11
_atom_site_aniso_U_22
_atom_site_aniso_U_33
_atom_site_aniso_U_23
_atom_site_aniso_U_13
_atom_site_aniso_U_12
Pt1 0.0225(4) 0.0138(3) 0.0255(4) 0.00202(7) 0.0001(2) -0.00135(6)
Cl1 0.0377(19) 0.0196(11) 0.037(2) -0.0109(11) 0.0161(15) -0.0068(12)
Cl2 0.0283(15) 0.0206(10) 0.0343(19) -0.0110(11) 0.0080(14) -0.0029(11)
C101 0.028(6) 0.012(4) 0.028(6) 0.000(4) 0.006(5) -0.003(4)
N102 0.026(5) 0.008(3) 0.029(5) 0.009(4) 0.000(4) -0.004(4)
C102 0.031(8) 0.047(7) 0.057(10) 0.016(7) -0.016(6) 0.004(6)
C103 0.025(6) 0.004(3) 0.043(8) 0.008(4) -0.018(5) -0.002(4)
C104 0.030(6) 0.031(5) 0.025(5) 0.001(5) 0.006(5) -0.005(4)
N105 0.036(6) 0.010(3) 0.015(4) 0.003(4) -0.008(4) -0.010(4)
C106 0.028(7) 0.034(6) 0.019(6) -0.008(5) -0.015(5) 0.011(5)
C107 0.041(7) 0.011(4) 0.012(6) 0.004(5) -0.003(5) 0.007(5)
C108 0.029(6) 0.032(6) 0.029(7) 0.001(5) -0.009(5) -0.010(5)
C109 0.033(7) 0.021(5) 0.023(6) 0.003(4) 0.001(5) 0.007(5)
F110 0.047(6) 0.043(4) 0.023(5) 0.009(4) -0.002(4) -0.006(5)
C110 0.035(7) 0.027(5) 0.023(6) 0.010(5) -0.004(5) 0.014(5)
C111 0.044(10) 0.042(7) 0.032(8) 0.009(7) 0.002(7) 0.004(7)
C112 0.036(9) 0.039(7) 0.028(8) 0.006(6) 0.007(7) 0.003(7)
C201 0.034(6) 0.025(5) 0.015(5) 0.005(4) -0.006(5) 0.003(5)
N202 0.049(7) 0.028(5) 0.037(7) 0.004(5) -0.010(6) 0.009(5)
C202 0.044(8) 0.014(4) 0.076(11) 0.007(6) -0.004(7) -0.003(5)
C203 0.061(11) 0.039(6) 0.019(7) 0.005(5) 0.014(7) -0.015(7)
C204 0.018(5) 0.013(4) 0.029(6) -0.003(4) 0.000(4) -0.005(3)
N205 0.029(6) 0.029(5) 0.019(5) -0.002(4) 0.010(5) 0.008(4)
C206 0.030(7) 0.014(4) 0.028(7) 0.003(4) 0.014(5) -0.004(4)
C207 0.020(6) 0.029(5) 0.028(7) 0.002(6) 0.001(5) 0.002(5)
C208 0.023(6) 0.020(5) 0.024(6) 0.001(5) 0.004(5) -0.005(5)
C209 0.023(6) 0.030(5) 0.011(5) -0.004(5) -0.011(4) -0.002(5)
F210 0.060(8) 0.073(7) 0.025(6) -0.023(5) -0.016(6) 0.010(7)
C210 0.048(9) 0.024(5) 0.003(5) -0.003(4) -0.010(5) -0.005(6)
C211 0.040(7) 0.022(5) 0.018(6) 0.002(5) 0.003(5) -0.007(5)
C212 0.033(6) 0.013(4) 0.013(5) 0.001(3) 0.007(5) 0.011(4)

loop_
_atom_type_symbol
_atom_type_description
_atom_type_scat_dispersion_real
_atom_type_scat_dispersion_imag
_atom_type_scat_source
C C 0.0033 0.0016 'International Tables Vol C Tables 4.2.6.8 and 6.1.1.4'
H H 0.0000 0.0000 'International Tables Vol C Tables 4.2.6.8 and 6.1.1.4'
N N 0.0061 0.0033 'International Tables Vol C Tables 4.2.6.8 and 6.1.1.4'
F F 0.0171 0.0103 'International Tables Vol C Tables 4.2.6.8 and 6.1.1.4'
Cl Cl 0.1484 0.1585 'International Tables Vol C Tables 4.2.6.8 and 6.1.1.4'
Pt Pt -1.7033 8.3905 'International Tables Vol C Tables 4.2.6.8 and 6.1.1.4'

loop_
_geom_angle_atom_site_label_1
_geom_angle_atom_site_label_2
_geom_angle_atom_site_label_3
_geom_angle
C201 Pt1 C101 174.4(7)
C201 Pt1 Cl1 92.9(4)
C101 Pt1 Cl1 92.5(4)
C201 Pt1 Cl2 86.2(4)
C101 Pt1 Cl2 88.4(3)
Cl1 Pt1 Cl2 179.1(3)
N105 C101 N102 105.7(9)
N105 C101 Pt1 127.6(9)
N102 C101 Pt1 125.8(9)
C101 N102 C103 110.0(10)
C101 N102 C102 123.7(9)
C103 N102 C102 125.7(10)
N102 C102 H10A 109.5
N102 C102 H10B 109.5
H10A C102 H10B 109.5
N102 C102 H10C 109.4
H10A C102 H10C 109.5
H10B C102 H10C 109.5
N102 C103 C104 107.5(9)
N102 C103 H10F 126.3
C104 C103 H10F 126.3
N105 C104 C103 101.5(10)
N105 C104 H10G 129.2
C103 C104 H10G 129.3
C101 N105 C104 114.6(11)
C101 N105 C106 125.4(9)
C104 N105 C106 120.0(10)
N105 C106 C107 112.2(9)
N105 C106 H10D 109.1
C107 C106 H10D 109.2
N105 C106 H10E 109.2
C107 C106 H10E 109.1
H10D C106 H10E 107.9
C112 C107 C108 118.7(15)
C112 C107 C106 121.4(13)
C108 C107 C106 119.5(13)
C107 C108 C109 118.1(12)
C107 C108 H10H 120.8
C109 C108 H10H 121.1
C110 C109 C108 120.5(13)
C110 C109 H10I 119.8
C108 C109 H10I 119.7
C109 C110 F110 121.7(12)
C109 C110 C111 117.0(14)
F110 C110 C111 120.3(14)
C112 C111 C110 121.3(18)
C112 C111 H11A 119.4
C110 C111 H11A 119.4
C107 C112 C111 122.6(17)
C107 C112 H11B 118.8
C111 C112 H11B 118.6
N202 C201 N205 101.7(10)
N202 C201 Pt1 127.6(10)
N205 C201 Pt1 128.4(9)
C201 N202 C203 112.3(12)
C201 N202 C202 121.6(11)
C203 N202 C202 121.6(12)
N202 C202 H20A 109.4
N202 C202 H20B 109.5
H20A C202 H20B 109.5
N202 C202 H20C 109.5
H20A C202 H20C 109.5
H20B C202 H20C 109.5
C204 C203 N202 105.4(11)
C204 C203 H20F 127.3
N202 C203 H20F 127.2
C203 C204 N205 109.5(11)
C203 C204 H20G 125.2
N205 C204 H20G 125.3
C201 N205 C204 109.7(10)
C201 N205 C206 122.6(9)
C204 N205 C206 127.5(10)
N205 C206 C207 114.1(9)
N205 C206 H20D 108.7
C207 C206 H20D 108.8
N205 C206 H20E 108.8
C207 C206 H20E 108.6
H20D C206 H20E 107.6
C212 C207 C208 121.2(14)
C212 C207 C206 119.5(12)
C208 C207 C206 119.3(12)
C209 C208 C207 119.5(12)
C209 C208 H20H 120.4
C207 C208 H20H 120.1
C210 C209 C208 115.6(12)
C210 C209 H20I 122.2
C208 C209 H20I 122.2
C209 C210 F210 116.1(14)
C209 C210 C211 125.4(12)
F210 C210 C211 116.8(12)
C212 C211 C210 116.2(12)
C212 C211 H21A 121.9
C210 C211 H21A 121.9
C211 C212 C207 120.5(13)
C211 C212 H21B 119.7
C207 C212 H21B 119.8

loop_
_geom_bond_atom_site_label_1
_geom_bond_atom_site_label_2
_geom_bond_distance
Pt1 C201 2.005(12)
Pt1 C101 2.036(10)
Pt1 Cl1 2.313(7)
Pt1 Cl2 2.378(7)
C101 N105 1.311(15)
C101 N102 1.363(14)
N102 C103 1.382(13)
N102 C102 1.462(18)
C102 H10A 0.9800
C102 H10B 0.9800
C102 H10C 0.9800
C103 C104 1.433(19)
C103 H10F 0.9500
C104 N105 1.408(14)
C104 H10G 0.9500
N105 C106 1.497(16)
C106 C107 1.508(18)
C106 H10D 0.9900
C106 H10E 0.9900
C107 C112 1.29(2)
C107 C108 1.415(19)
C108 C109 1.40(2)
C108 H10H 0.9500
C109 C110 1.296(19)
C109 H10I 0.9500
F110 C110 1.338(17)
C110 C111 1.43(2)
C111 C112 1.31(3)
C111 H11A 0.9500
C112 H11B 0.9500
C201 N202 1.350(15)
C201 N205 1.371(17)
N202 C203 1.387(17)
N202 C202 1.51(2)
C202 H20A 0.9800
C202 H20B 0.9800
C202 H20C 0.9800
C203 C204 1.27(2)
C203 H20F 0.9500
C204 N205 1.384(14)
C204 H20G 0.9500
N205 C206 1.453(16)
C206 C207 1.52(2)
C206 H20D 0.9900
C206 H20E 0.9900
C207 C212 1.378(18)
C207 C208 1.426(18)
C208 C209 1.424(18)
C208 H20H 0.9500
C209 C210 1.378(19)
C209 H20I 0.9500
F210 C210 1.394(16)
C210 C211 1.41(2)
C211 C212 1.38(2)
C211 H21A 0.9500
C212 H21B 0.9500
